data_4105477
loop_
_publ_author_name
'Danny C. Hsu'
'Polo C.-H. Lam'
'Carla Slebodnick'
'Paul R. Carlier'

_publ_section_title
;
 Complete Mapping of the Stereochemical Course of Retentive
 Deprotonation/Alkylation of 1H-Benzo[e][1,4]diazepin-2(3H)-ones
;
_journal_name_full 'Journal of the American Chemical Society'
_journal_page_first 18168
_journal_page_last 18176
_journal_paper_doi 10.1021/ja907507j
_journal_volume 131
_journal_year 2009
_chemical_absolute_configuration ad
_chemical_formula_moiety 'C20 H19 N3 O'
_chemical_formula_sum 'C20 H19 N3 O'
_chemical_formula_weight 317.38
_chemical_name_systematic
; 
 ? 
;
_space_group_IT_number 4
_symmetry_cell_setting monoclinic
_symmetry_space_group_name_Hall 'P 2yb'
_symmetry_space_group_name_H-M 'P 1 21 1'
_atom_sites_solution_hydrogens geom
_atom_sites_solution_primary direct
_atom_sites_solution_secondary difmap
_audit_creation_method SHELXL-97
_cell_angle_alpha 90.00
_cell_angle_beta 118.459(5)
_cell_angle_gamma 90.00
_cell_formula_units_Z 2
_cell_length_a 10.7624(5)
_cell_length_b 7.9949(2)
_cell_length_c 10.9354(4)
_cell_measurement_reflns_used 6509
_cell_measurement_temperature 100(2)
_cell_measurement_theta_max 67.49
_cell_measurement_theta_min 4.60
_cell_volume 827.23(7)
_computing_cell_refinement 'CrysAlis (Oxford Diffraction)'
_computing_data_collection 'CrysAlis (Oxford Diffraction)'
_computing_data_reduction 'CrysAlis (Oxford Diffraction)'
_computing_molecular_graphics 'Bruker SHELXTL'
_computing_publication_material 'Bruker SHELXTL'
_computing_structure_refinement 'SHELXL-97 (Sheldrick, 1997)'
_computing_structure_solution 'SHELXS-97 (Sheldrick, 1990)'
_diffrn_ambient_temperature 100(2)
_diffrn_detector CCD
_diffrn_detector_area_resol_mean 4.1570
_diffrn_detector_type 'Oxford Diffraction Onyx CCD'
_diffrn_measured_fraction_theta_full 0.994
_diffrn_measured_fraction_theta_max 0.994
_diffrn_measurement_device '\k-geometry diffractometer'
_diffrn_measurement_device_type 'Oxford Diffraction PX Ultra'
_diffrn_measurement_method 'phi and omega scans'
_diffrn_radiation_monochromator graphite
_diffrn_radiation_probe x-ray
_diffrn_radiation_type CuK\a
_diffrn_radiation_wavelength 1.54178
_diffrn_reflns_av_R_equivalents 0.0494
_diffrn_reflns_av_sigmaI/netI 0.0386
_diffrn_reflns_limit_h_max 12
_diffrn_reflns_limit_h_min -12
_diffrn_reflns_limit_k_max 9
_diffrn_reflns_limit_k_min -9
_diffrn_reflns_limit_l_max 9
_diffrn_reflns_limit_l_min -12
_diffrn_reflns_number 4277
_diffrn_reflns_theta_full 66.81
_diffrn_reflns_theta_max 66.81
_diffrn_reflns_theta_min 4.60
_diffrn_source 'Enhance (Cu) X-ray Source'
_diffrn_source_current 40
_diffrn_source_voltage 40
_diffrn_standards_decay_% <2%
_diffrn_standards_interval_count 50
_diffrn_standards_number 2
_exptl_absorpt_coefficient_mu 0.632
_exptl_absorpt_correction_type none
_exptl_crystal_colour colorless
_exptl_crystal_density_diffrn 1.264
_exptl_crystal_description rod
_exptl_crystal_F_000 336
_exptl_crystal_size_max 0.33
_exptl_crystal_size_mid 0.10
_exptl_crystal_size_min 0.10
_refine_diff_density_max 0.146
_refine_diff_density_min -0.215
_refine_diff_density_rms 0.044
_refine_ls_abs_structure_details 'Flack H D (1983), Acta Cryst. A39, 876-881'
_refine_ls_abs_structure_Flack 0.2(2)
_refine_ls_extinction_method none
_refine_ls_goodness_of_fit_ref 1.038
_refine_ls_hydrogen_treatment constr
_refine_ls_matrix_type full
_refine_ls_number_parameters 222
_refine_ls_number_reflns 2754
_refine_ls_number_restraints 1
_refine_ls_restrained_S_all 1.038
_refine_ls_R_factor_all 0.0345
_refine_ls_R_factor_gt 0.0338
_refine_ls_shift/su_max 0.000
_refine_ls_shift/su_mean 0.000
_refine_ls_structure_factor_coef Fsqd
_refine_ls_weighting_details 'calc w=1/[\s^2^(Fo^2^)+(0.0555P)^2^+0.1534P] where P=(Fo^2^+2Fc^2^)/3'
_refine_ls_weighting_scheme calc
_refine_ls_wR_factor_gt 0.0890
_refine_ls_wR_factor_ref 0.0900
_reflns_number_gt 2684
_reflns_number_total 2754
_reflns_threshold_expression >2sigma(I)
_cod_data_source_file ja907507j_si_002.cif
_cod_data_source_block cs857
_cod_original_cell_volume 827.23(5)
_cod_original_sg_symbol_H-M 'P 21'
_cod_database_code 4105477

loop_
_symmetry_equiv_pos_as_xyz
'x, y, z'
'-x, y+1/2, -z'

loop_
_atom_site_label
_atom_site_type_symbol
_atom_site_fract_x
_atom_site_fract_y
_atom_site_fract_z
_atom_site_U_iso_or_equiv
_atom_site_adp_type
_atom_site_occupancy
_atom_site_symmetry_multiplicity
_atom_site_calc_flag
_atom_site_refinement_flags
O1 O 0.60663(12) 0.13658(16) 0.22739(11) 0.0259(3) Uani 1 1 d .
N1 N 0.79897(14) 0.06673(17) 0.20626(13) 0.0198(3) Uani 1 1 d .
N2 N 0.65776(13) 0.32114(16) -0.00950(12) 0.0181(3) Uani 1 1 d .
N3 N 0.93787(14) 0.51519(19) 0.27664(14) 0.0264(3) Uani 1 1 d .
C1 C 0.69868(16) 0.17631(19) 0.19853(14) 0.0186(3) Uani 1 1 d .
C2 C 0.69912(15) 0.35105(19) 0.13788(15) 0.0179(3) Uani 1 1 d .
C3 C 0.74527(15) 0.25168(19) -0.04222(15) 0.0165(3) Uani 1 1 d .
C4 C 0.88967(16) 0.19672(19) 0.06024(14) 0.0166(3) Uani 1 1 d .
C5 C 0.91419(16) 0.1113(2) 0.18205(15) 0.0189(3) Uani 1 1 d .
C6 C 0.7815(2) -0.1058(2) 0.24046(18) 0.0276(4) Uani 1 1 d .
H6A H 0.7975 -0.1108 0.3364 0.041 Uiso 1 1 calc R
H6B H 0.8499 -0.1781 0.2308 0.041 Uiso 1 1 calc R
H6C H 0.6854 -0.1441 0.1770 0.041 Uiso 1 1 calc R
C7 C 0.83783(16) 0.4374(2) 0.21591(15) 0.0189(3) Uani 1 1 d .
C8 C 0.58715(17) 0.4631(2) 0.14364(18) 0.0232(3) Uani 1 1 d .
H8A H 0.5834 0.5700 0.0981 0.035 Uiso 1 1 calc R
H8B H 0.6114 0.4832 0.2409 0.035 Uiso 1 1 calc R
H8C H 0.4948 0.4080 0.0956 0.035 Uiso 1 1 calc R
C9 C 0.69478(16) 0.22929(19) -0.19497(15) 0.0179(3) Uani 1 1 d .
C10 C 0.56861(16) 0.3060(2) -0.28949(16) 0.0218(3) Uani 1 1 d .
H10 H 0.5160 0.3697 -0.2567 0.026 Uiso 1 1 calc R
C11 C 0.52009(17) 0.2889(2) -0.43182(16) 0.0261(4) Uani 1 1 d .
H11 H 0.4331 0.3389 -0.4960 0.031 Uiso 1 1 calc R
C12 C 0.59767(18) 0.1998(2) -0.48034(16) 0.0254(4) Uani 1 1 d .
H12 H 0.5651 0.1912 -0.5776 0.031 Uiso 1 1 calc R
C13 C 0.72235(17) 0.1233(2) -0.38801(16) 0.0236(3) Uani 1 1 d .
H13 H 0.7756 0.0624 -0.4217 0.028 Uiso 1 1 calc R
C14 C 0.77051(16) 0.1352(2) -0.24470(15) 0.0202(3) Uani 1 1 d .
H14 H 0.8547 0.0793 -0.1813 0.024 Uiso 1 1 calc R
C15 C 1.00502(16) 0.2404(2) 0.04092(14) 0.0178(3) Uani 1 1 d .
H15 H 0.9890 0.3013 -0.0399 0.021 Uiso 1 1 calc R
C16 C 1.14219(16) 0.1971(2) 0.13692(16) 0.0203(3) Uani 1 1 d .
C17 C 1.16259(16) 0.1121(2) 0.25623(15) 0.0230(3) Uani 1 1 d .
H17 H 1.2561 0.0813 0.3224 0.028 Uiso 1 1 calc R
C18 C 1.05273(17) 0.0704(2) 0.28299(16) 0.0226(3) Uani 1 1 d .
C19 C 1.26591(17) 0.2431(2) 0.11564(17) 0.0257(4) Uani 1 1 d .
H19A H 1.3082 0.1413 0.1015 0.039 Uiso 1 1 calc R
H19B H 1.3364 0.3027 0.1978 0.039 Uiso 1 1 calc R
H19C H 1.2338 0.3154 0.0337 0.039 Uiso 1 1 calc R
C20 C 1.08577(19) -0.0050(3) 0.42131(17) 0.0345(4) Uani 1 1 d .
H20A H 1.0693 -0.1259 0.4107 0.052 Uiso 1 1 calc R
H20B H 1.0246 0.0453 0.4549 0.052 Uiso 1 1 calc R
H20C H 1.1849 0.0167 0.4884 0.052 Uiso 1 1 calc R

loop_
_atom_site_aniso_label
_atom_site_aniso_U_11
_atom_site_aniso_U_22
_atom_site_aniso_U_33
_atom_site_aniso_U_23
_atom_site_aniso_U_13
_atom_site_aniso_U_12
O1 0.0294(6) 0.0263(6) 0.0295(5) -0.0026(5) 0.0200(5) -0.0047(5)
N1 0.0257(7) 0.0166(7) 0.0207(6) 0.0018(5) 0.0140(5) 0.0006(5)
N2 0.0215(6) 0.0163(7) 0.0171(6) -0.0014(5) 0.0095(5) -0.0018(5)
N3 0.0268(7) 0.0238(8) 0.0287(7) -0.0054(6) 0.0133(6) -0.0022(6)
C1 0.0225(7) 0.0180(8) 0.0165(6) -0.0022(5) 0.0103(6) -0.0023(6)
C2 0.0196(7) 0.0165(8) 0.0174(7) -0.0031(6) 0.0088(6) -0.0017(6)
C3 0.0179(7) 0.0126(7) 0.0185(7) -0.0009(5) 0.0083(6) -0.0041(6)
C4 0.0195(7) 0.0127(7) 0.0173(6) -0.0022(5) 0.0086(6) -0.0005(6)
C5 0.0230(7) 0.0138(7) 0.0214(7) -0.0010(6) 0.0117(6) 0.0015(6)
C6 0.0406(9) 0.0166(8) 0.0340(8) 0.0047(7) 0.0246(7) 0.0007(7)
C7 0.0225(8) 0.0158(7) 0.0201(7) 0.0000(6) 0.0114(6) 0.0026(7)
C8 0.0217(7) 0.0217(8) 0.0284(7) -0.0023(6) 0.0138(6) 0.0029(7)
C9 0.0199(7) 0.0153(7) 0.0178(7) 0.0000(6) 0.0084(6) -0.0027(6)
C10 0.0231(7) 0.0191(8) 0.0221(7) -0.0012(6) 0.0098(6) 0.0019(7)
C11 0.0262(8) 0.0249(9) 0.0210(8) 0.0016(6) 0.0062(6) 0.0036(7)
C12 0.0287(8) 0.0266(9) 0.0182(7) -0.0028(6) 0.0089(6) -0.0020(7)
C13 0.0254(7) 0.0235(8) 0.0233(7) -0.0060(7) 0.0127(6) -0.0012(7)
C14 0.0200(7) 0.0199(8) 0.0187(7) -0.0005(6) 0.0076(6) 0.0015(6)
C15 0.0200(7) 0.0159(7) 0.0177(6) -0.0022(6) 0.0090(6) -0.0007(6)
C16 0.0193(7) 0.0184(8) 0.0230(7) -0.0053(6) 0.0100(6) 0.0002(6)
C17 0.0191(7) 0.0247(8) 0.0207(7) 0.0001(6) 0.0059(6) 0.0064(7)
C18 0.0278(8) 0.0218(8) 0.0182(7) 0.0019(6) 0.0109(6) 0.0070(7)
C19 0.0201(7) 0.0280(9) 0.0291(8) -0.0011(7) 0.0117(6) 0.0006(7)
C20 0.0343(9) 0.0452(11) 0.0238(8) 0.0114(8) 0.0137(7) 0.0142(9)

loop_
_atom_type_symbol
_atom_type_description
_atom_type_scat_dispersion_real
_atom_type_scat_dispersion_imag
_atom_type_scat_source
C C 0.0181 0.0091 'International Tables Vol C Tables 4.2.6.8 and 6.1.1.4'
H H 0.0000 0.0000 'International Tables Vol C Tables 4.2.6.8 and 6.1.1.4'
N N 0.0311 0.0180 'International Tables Vol C Tables 4.2.6.8 and 6.1.1.4'
O O 0.0492 0.0322 'International Tables Vol C Tables 4.2.6.8 and 6.1.1.4'

loop_
_geom_angle_atom_site_label_1
_geom_angle_atom_site_label_2
_geom_angle_atom_site_label_3
_geom_angle
C1 N1 C5 124.03(13)
C1 N1 C6 115.32(13)
C5 N1 C6 120.64(13)
C3 N2 C2 119.77(12)
O1 C1 N1 122.38(15)
O1 C1 C2 121.07(14)
N1 C1 C2 116.32(13)
N2 C2 C7 113.58(12)
N2 C2 C8 107.91(12)
C7 C2 C8 107.44(13)
N2 C2 C1 105.15(11)
C7 C2 C1 112.31(12)
C8 C2 C1 110.39(12)
N2 C3 C4 124.16(13)
N2 C3 C9 115.95(12)
C4 C3 C9 119.88(13)
C15 C4 C5 119.02(14)
C15 C4 C3 119.81(13)
C5 C4 C3 121.02(13)
C4 C5 C18 120.44(14)
C4 C5 N1 120.56(13)
C18 C5 N1 118.99(13)
N3 C7 C2 174.06(16)
C14 C9 C10 119.39(13)
C14 C9 C3 121.93(13)
C10 C9 C3 118.68(13)
C11 C10 C9 119.91(14)
C12 C11 C10 120.43(14)
C13 C12 C11 120.18(14)
C12 C13 C14 120.09(15)
C9 C14 C13 119.96(14)
C16 C15 C4 121.61(14)
C15 C16 C17 117.81(14)
C15 C16 C19 121.58(14)
C17 C16 C19 120.59(14)
C18 C17 C16 123.04(14)
C17 C18 C5 118.01(14)
C17 C18 C20 119.43(14)
C5 C18 C20 122.41(14)

loop_
_geom_bond_atom_site_label_1
_geom_bond_atom_site_label_2
_geom_bond_distance
O1 C1 1.2165(19)
N1 C1 1.361(2)
N1 C5 1.431(2)
N1 C6 1.465(2)
N2 C3 1.282(2)
N2 C2 1.4727(18)
N3 C7 1.143(2)
C1 C2 1.547(2)
C2 C7 1.490(2)
C2 C8 1.527(2)
C3 C4 1.485(2)
C3 C9 1.5009(19)
C4 C15 1.399(2)
C4 C5 1.405(2)
C5 C18 1.407(2)
C9 C14 1.396(2)
C9 C10 1.397(2)
C10 C11 1.393(2)
C11 C12 1.382(2)
C12 C13 1.380(2)
C13 C14 1.400(2)
C15 C16 1.387(2)
C16 C17 1.393(2)
C16 C19 1.502(2)
C17 C18 1.387(2)
C18 C20 1.505(2)

loop_
_geom_torsion_atom_site_label_1
_geom_torsion_atom_site_label_2
_geom_torsion_atom_site_label_3
_geom_torsion_atom_site_label_4
_geom_torsion
C5 N1 C1 O1 -175.73(13)
C6 N1 C1 O1 4.9(2)
C5 N1 C1 C2 9.70(19)
C6 N1 C1 C2 -169.68(13)
C3 N2 C2 C7 50.42(19)
C3 N2 C2 C8 169.42(13)
C3 N2 C2 C1 -72.75(16)
O1 C1 C2 N2 -107.44(14)
N1 C1 C2 N2 67.20(15)
O1 C1 C2 C7 128.58(15)
N1 C1 C2 C7 -56.78(16)
O1 C1 C2 C8 8.70(18)
N1 C1 C2 C8 -176.66(13)
C2 N2 C3 C4 0.2(2)
C2 N2 C3 C9 -178.88(13)
N2 C3 C4 C15 -131.65(16)
C9 C3 C4 C15 47.4(2)
N2 C3 C4 C5 43.8(2)
C9 C3 C4 C5 -137.18(15)
C15 C4 C5 C18 0.0(2)
C3 C4 C5 C18 -175.47(14)
C15 C4 C5 N1 179.09(13)
C3 C4 C5 N1 3.6(2)
C1 N1 C5 C4 -51.8(2)
C6 N1 C5 C4 127.55(16)
C1 N1 C5 C18 127.33(16)
C6 N1 C5 C18 -53.3(2)
N2 C3 C9 C14 -170.86(14)
C4 C3 C9 C14 10.0(2)
N2 C3 C9 C10 9.5(2)
C4 C3 C9 C10 -169.64(14)
C14 C9 C10 C11 -0.4(2)
C3 C9 C10 C11 179.26(15)
C9 C10 C11 C12 -1.5(3)
C10 C11 C12 C13 1.6(3)
C11 C12 C13 C14 0.2(3)
C10 C9 C14 C13 2.2(2)
C3 C9 C14 C13 -177.42(14)
C12 C13 C14 C9 -2.2(2)
C5 C4 C15 C16 2.0(2)
C3 C4 C15 C16 177.48(14)
C4 C15 C16 C17 -1.8(2)
C4 C15 C16 C19 179.59(14)
C15 C16 C17 C18 -0.4(2)
C19 C16 C17 C18 178.26(15)
C16 C17 C18 C5 2.2(2)
C16 C17 C18 C20 -173.48(16)
C4 C5 C18 C17 -2.0(2)
N1 C5 C18 C17 178.87(13)
C4 C5 C18 C20 173.58(16)
N1 C5 C18 C20 -5.6(2)
